data_2000532
loop_
_publ_author_name
'Maurin, J. K.'
'Paul, I. C.'
'Curtin, D. Y.'

_publ_section_title
;
 Structure of 3-benzoylbenzamide oxime
;
_journal_issue 10
_journal_name_full 'Acta Crystallographica Section C'
_journal_page_first 1821
_journal_page_last 1823
_journal_paper_doi 10.1107/S010827019200458X
_journal_volume 48
_journal_year 1992
_chemical_formula_sum 'C14 H12 N2 O2'
_chemical_formula_weight 240.26
_symmetry_cell_setting orthorhombic
_symmetry_space_group_name_Hall '-P 2ac 2ab'
_symmetry_space_group_name_H-M 'P b c a'
_cell_angle_alpha 90
_cell_angle_beta 90
_cell_angle_gamma 90
_cell_formula_units_Z 8
_cell_length_a 7.9333(7)
_cell_length_b 25.947(2)
_cell_length_c 11.8550(10)
_cell_volume 2440.3(4)
_diffrn_radiation_type Mo
_diffrn_radiation_wavelength 0.71073
_exptl_absorpt_coefficient_mu 0.057
_exptl_crystal_density_diffrn 1.308
_exptl_crystal_F_000 1008
_cod_data_source_file na1001.cif
_cod_data_source_block na1001a
_cod_original_cell_volume 2440.30
_cod_database_code 2000532

loop_
_atom_site_label
_atom_site_fract_x
_atom_site_fract_y
_atom_site_fract_z
_atom_site_U_iso_or_equiv
O1 .1259(3) .58069(7) .7497(2) .0570(10)
O2 -.3734(2) .55203(7) .9665(2) .050(10)
N1 .1548(3) .63414(7) .7551(2) .00490(10)
N2 -.3056(3) .49688(8) 1.1031(2) .0510(10)
C1 -.0979(3) .56060(8) 1.0429(2) .0380(10)
C2 -.0522(3) .59367(9) .9568(2) .0390(10)
C3 .1015(3) .61900(8) .9566(2) .0400(10)
C4 .2097(3) .61180(10) 1.0469(2) .0510(10)
C5 .1646(3) .57910(10) 1.1344(2) .058(2)
C6 .0128(3) .55310(10) 1.1316(2) .0480(10)
C7 -.2677(3) .53586(8) 1.0350(2) .0420(10)
C8 .1471(3) .65152(9) .8573(2) .0410(10)
C9 .1757(3) .70778(9) .8705(2) .0430(10)
C10 .1102(3) .73410(10) .9628(3) .057(2)
C11 .1264(4) .78730(10) .9707(3) .072(2)
C12 .2076(5) .81420(10) .8865(3) .078(3)
C13 .2758(5) .78840(10) .7968(3) .080(2)
C14 .2617(4) .73550(10) .7875(3) .062(2)
H2 -.127(3) .5991(8) .903(2) .042(6)
H4 .318(3) .6286(10) 1.047(2) .053(7)
H5 .247(3) .5736(10) 1.198(2) .066(7)
H6 -.009(3) .5293(9) 1.192(2) .054(7)
H10 .051(3) .7154(10) 1.022(2) .064(8)
H11 .078(4) .8050(10) 1.036(3) 10.0(10)
H12 .208(3) .8530(10) .886(2) .073(9)
H13 .332(4) .8060(10) .730(3) 10.0(10)
H14 .312(3) .7164(9) .721(2) .048(7)
H1N -.227(3) .4817(8) 1.140(2) .031(6)
H2N -.406(4) .4796(10) 1.099(2) .063(8)
H(O) .145(4) .5730(10) .680(3) .110(10)

loop_
_geom_angle_atom_site_label_1
_geom_angle_atom_site_label_2
_geom_angle_atom_site_label_3
_geom_angle
O1 N1 C8 112.2(2)
C2 C1 C6 118.8(2)
C2 C1 C7 117.1(2)
C6 C1 C7 124.0(2)
C1 C2 C3 121.8(2)
C2 C3 C4 118.7(2)
C2 C3 C8 118.9(2)
C4 C3 C8 122.4(2)
C3 C4 C5 120.0(2)
C4 C5 C6 120.4(2)
C1 C6 C5 120.2(2)
O2 C7 N2 120.2(2)
O2 C7 C1 120.4(2)
N2 C7 C1 119.5(2)
N1 C8 C3 123.6(2)
N1 C8 C9 115.7(2)
C3 C8 C9 120.6(2)
C8 C9 C10 120.6(2)
C8 C9 C14 120.4(2)
C10 C9 C14 119.0(2)
C9 C10 C11 120.4(3)
C10 C11 C12 119.8(3)
C11 C12 C13 120.1(3)
C12 C13 C14 121.0(3)
C9 C14 C13 119.6(3)

loop_
_geom_bond_atom_site_label_1
_geom_bond_atom_site_label_2
_geom_bond_distance
O1 N1 1.407(3)
C1 C2 1.382(3)
C2 C3 1.385(3)
C3 C4 1.385(3)
C4 C5 1.386(4)
C1 C6 1.383(3)
C5 C6 1.381(4)
O2 C7 1.240(3)
N2 C7 1.329(3)
C1 C7 1.496(3)
N1 C8 1.294(3)
C3 C8 1.493(3)
C8 C9 1.486(3)
C9 C10 1.390(4)
C10 C11 1.390(4)
C11 C12 1.377(5)
C12 C13 1.368(5)
C9 C14 1.397(4)
C13 C14 1.382(4)
C5 H5 1.01(3)
C11 H11 0.98(3)
C14 H14 1.02(2)
O1 H(O) 0.86(4)
C2 H2 0.88(2)
C6 H6 0.96(2)
C12 H12 1.01(3)
N2 H1N 0.85(2)
C4 H4 0.96(3)
C10 H10 0.98(3)
C13 H13 1.01(4)
N2 H2N 0.91(3)
